data_2238707
loop_
_publ_author_name
'Mereiter, Kurt'

_publ_section_title
;
 Sodium selenite pentahydrate, Na~2~SeO~3~&#x00B7;5H~2~O
;
_journal_issue 11
_journal_name_full 'Acta Crystallographica Section E'
_journal_page_first i77
_journal_page_last i78
_journal_paper_doi 10.1107/S1600536813028602
_journal_volume 69
_journal_year 2013
_chemical_formula_iupac 'Na2 Se O3, 5H2 O'
_chemical_formula_moiety 'Na2 Se O3, 5(H2 O)'
_chemical_formula_sum 'H10 Na2 O8 Se'
_chemical_formula_weight 263.02
_chemical_name_common 'Natrium selenite pentahydrate'
_chemical_name_systematic
;
Disodium selenate(IV) pentahydrate
;
_space_group_IT_number 57
_symmetry_cell_setting orthorhombic
_symmetry_space_group_name_Hall '-P 2c 2b'
_symmetry_space_group_name_H-M 'P b c m'
_atom_sites_solution_hydrogens geom
_atom_sites_solution_primary direct
_atom_sites_solution_secondary difmap
_audit_creation_method SHELXL-97
_cell_angle_alpha 90.00
_cell_angle_beta 90.00
_cell_angle_gamma 90.00
_cell_formula_units_Z 8
_cell_length_a 6.5865(2)
_cell_length_b 17.2263(6)
_cell_length_c 14.7778(6)
_cell_measurement_reflns_used 7917
_cell_measurement_temperature 100(2)
_cell_measurement_theta_max 29.99
_cell_measurement_theta_min 2.36
_cell_volume 1676.70(10)
_computing_cell_refinement 'SAINT (Bruker, 2003)'
_computing_data_collection 'SMART (Bruker, 2003)'
_computing_data_reduction 'SAINT (Bruker, 2003)'
_computing_molecular_graphics 'DIAMOND (Brandenburg, 2012)'
_computing_publication_material 'SHELXL97 (Sheldrick, 2008) and publCIF (Westrip, 2010)'
_computing_structure_refinement 'SHELXL97 (Sheldrick, 2008)'
_computing_structure_solution 'SHELXS97 (Sheldrick, 2008)'
_diffrn_ambient_temperature 100(2)
_diffrn_measured_fraction_theta_full 0.998
_diffrn_measured_fraction_theta_max 0.998
_diffrn_measurement_device_type 'Bruker SMART CCD'
_diffrn_measurement_method '\w and \f scans'
_diffrn_radiation_monochromator graphite
_diffrn_radiation_source 'fine-focus sealed tube'
_diffrn_radiation_type MoK\a
_diffrn_radiation_wavelength 0.71073
_diffrn_reflns_av_R_equivalents 0.0217
_diffrn_reflns_av_sigmaI/netI 0.0127
_diffrn_reflns_limit_h_max 9
_diffrn_reflns_limit_h_min -9
_diffrn_reflns_limit_k_max 24
_diffrn_reflns_limit_k_min -22
_diffrn_reflns_limit_l_max 16
_diffrn_reflns_limit_l_min -20
_diffrn_reflns_number 23979
_diffrn_reflns_theta_full 29.99
_diffrn_reflns_theta_max 29.99
_diffrn_reflns_theta_min 2.36
_exptl_absorpt_coefficient_mu 4.584
_exptl_absorpt_correction_T_max 0.746
_exptl_absorpt_correction_T_min 0.503
_exptl_absorpt_correction_type multi-scan
_exptl_absorpt_process_details '(SADABS; Bruker, 2003)'
_exptl_crystal_colour colourless
_exptl_crystal_density_diffrn 2.084
_exptl_crystal_density_method 'not measured'
_exptl_crystal_description prism
_exptl_crystal_F_000 1040
_exptl_crystal_size_max 0.35
_exptl_crystal_size_mid 0.21
_exptl_crystal_size_min 0.14
_refine_diff_density_max 0.638
_refine_diff_density_min -0.577
_refine_ls_extinction_method none
_refine_ls_goodness_of_fit_ref 1.068
_refine_ls_hydrogen_treatment refall
_refine_ls_matrix_type full
_refine_ls_number_parameters 150
_refine_ls_number_reflns 2529
_refine_ls_number_restraints 70
_refine_ls_restrained_S_all 1.056
_refine_ls_R_factor_all 0.0161
_refine_ls_R_factor_gt 0.0154
_refine_ls_shift/su_max 0.003
_refine_ls_shift/su_mean 0.000
_refine_ls_structure_factor_coef Fsqd
_refine_ls_weighting_details 'calc w=1/[\s^2^(Fo^2^)+(0.0224P)^2^+0.7143P] where P=(Fo^2^+2Fc^2^)/3'
_refine_ls_weighting_scheme calc
_refine_ls_wR_factor_gt 0.0389
_refine_ls_wR_factor_ref 0.0391
_reflns_number_gt 2435
_reflns_number_total 2529
_reflns_threshold_expression I>2\s(I)
_cod_data_source_file bt6939.cif
_cod_data_source_block I
_cod_database_code 2238707

loop_
_symmetry_equiv_pos_as_xyz
'x, y, z'
'-x, -y, z+1/2'
'-x, y+1/2, -z+1/2'
'x, -y+1/2, -z'
'-x, -y, -z'
'x, y, -z-1/2'
'x, -y-1/2, z-1/2'
'-x, y-1/2, z'

loop_
_atom_site_type_symbol
_atom_site_label
_atom_site_fract_x
_atom_site_fract_y
_atom_site_fract_z
_atom_site_U_iso_or_equiv
_atom_site_adp_type
_atom_site_calc_flag
_atom_site_refinement_flags
_atom_site_occupancy
_atom_site_symmetry_multiplicity
Na Na1 0.51942(7) 0.40815(3) 0.62757(3) 0.01543(9) Uani d . 1 1
Na Na2 0.00865(7) 0.34328(2) 0.49775(3) 0.01121(8) Uani d . 1 1
Se Se1 0.36729(2) 0.233898(8) 0.7500 0.00946(4) Uani d S 1 2
O O1 0.13882(15) 0.28182(7) 0.7500 0.01128(19) Uani d S 1 2
O O2 0.48606(11) 0.27444(4) 0.66069(5) 0.01294(14) Uani d . 1 1
Se Se2 0.30596(2) 0.578291(8) 0.7500 0.00853(4) Uani d S 1 2
O O3 0.08542(15) 0.52480(6) 0.7500 0.01135(19) Uani d S 1 2
O O4 0.43189(11) 0.54110(4) 0.66066(5) 0.01209(14) Uani d . 1 1
O O5W 0.7537(2) 0.41001(7) 0.7500 0.0182(2) Uani d SD 1 2
H H5A 0.840(3) 0.4453(11) 0.7500 0.051(9) Uiso d SD 1 2
H H5B 0.821(4) 0.3692(10) 0.7500 0.112(17) Uiso d SD 1 2
O O6W 0.16164(12) 0.40116(4) 0.62475(6) 0.01327(15) Uani d D 1 1
H H6A 0.149(3) 0.3651(7) 0.6612(9) 0.030(5) Uiso d D 1 1
H H6B 0.142(3) 0.4410(6) 0.6550(10) 0.038(5) Uiso d D 1 1
O O7W 0.73311(12) 0.43467(5) 0.50608(5) 0.01336(14) Uani d D 1 1
H H7A 0.682(2) 0.4442(10) 0.4557(8) 0.030(4) Uiso d D 1 1
H H7B 0.783(2) 0.4762(7) 0.5234(10) 0.030(4) Uiso d D 1 1
O O8W 0.27783(17) 0.2500 0.5000 0.0132(2) Uani d SD 1 2
H H8AB 0.3565(17) 0.2526(12) 0.5444(5) 0.035(5) Uiso d D 1 1
O O9W -0.12523(11) 0.24467(5) 0.60772(6) 0.01310(15) Uani d D 1 1
H H9A -0.053(2) 0.2498(10) 0.6531(9) 0.030(5) Uiso d D 1 1
H H9B -0.2434(15) 0.2472(11) 0.6262(11) 0.035(5) Uiso d D 1 1
O O10W 0.17400(12) 0.42733(5) 0.39277(6) 0.01412(15) Uani d D 1 1
H H10A 0.2910(15) 0.4283(10) 0.3722(11) 0.031(5) Uiso d D 1 1
H H10B 0.099(2) 0.4383(11) 0.3494(9) 0.030(5) Uiso d D 1 1

loop_
_atom_site_aniso_label
_atom_site_aniso_U_11
_atom_site_aniso_U_22
_atom_site_aniso_U_33
_atom_site_aniso_U_12
_atom_site_aniso_U_13
_atom_site_aniso_U_23
Na1 0.0141(2) 0.0175(2) 0.0148(2) -0.00088(16) 0.00163(16) 0.00129(16)
Na2 0.01154(18) 0.01093(18) 0.01114(19) 0.00028(14) -0.00033(14) -0.00044(14)
Se1 0.00905(7) 0.01022(7) 0.00911(7) 0.00145(4) 0.000 0.000
O1 0.0073(4) 0.0151(5) 0.0114(5) 0.0017(4) 0.000 0.000
O2 0.0110(3) 0.0179(4) 0.0099(3) 0.0010(3) 0.0022(3) 0.0016(3)
Se2 0.00845(7) 0.00848(7) 0.00867(7) -0.00085(4) 0.000 0.000
O3 0.0080(4) 0.0127(5) 0.0133(5) -0.0022(4) 0.000 0.000
O4 0.0111(3) 0.0150(3) 0.0101(3) -0.0005(3) 0.0018(3) -0.0014(3)
O5W 0.0184(5) 0.0175(6) 0.0186(6) -0.0028(5) 0.000 0.000
O6W 0.0166(4) 0.0106(4) 0.0126(4) -0.0008(3) -0.0011(3) -0.0007(3)
O7W 0.0151(3) 0.0140(3) 0.0110(3) 0.0005(3) -0.0004(3) 0.0001(3)
O8W 0.0116(5) 0.0181(5) 0.0099(5) 0.000 0.000 -0.0010(4)
O9W 0.0092(3) 0.0189(4) 0.0112(3) -0.0001(3) 0.0004(3) -0.0018(3)
O10W 0.0108(3) 0.0183(4) 0.0132(4) -0.0008(3) 0.0001(3) 0.0022(3)

loop_
_atom_type_symbol
_atom_type_description
_atom_type_scat_dispersion_real
_atom_type_scat_dispersion_imag
_atom_type_scat_source
O O 0.0106 0.0060 'International Tables Vol C Tables 4.2.6.8 and 6.1.1.4'
H H 0.0000 0.0000 'International Tables Vol C Tables 4.2.6.8 and 6.1.1.4'
Na Na 0.0362 0.0249 'International Tables Vol C Tables 4.2.6.8 and 6.1.1.4'
Se Se -0.0929 2.2259 'International Tables Vol C Tables 4.2.6.8 and 6.1.1.4'

loop_
_geom_angle_atom_site_label_1
_geom_angle_atom_site_label_2
_geom_angle_atom_site_label_3
_geom_angle_site_symmetry_1
_geom_angle_site_symmetry_3
_geom_angle
O7W Na1 O6W . . 126.90(3)
O7W Na1 O2 . . 114.03(3)
O6W Na1 O2 . . 82.02(3)
O7W Na1 O5W . . 101.06(4)
O6W Na1 O5W . . 131.46(4)
O2 Na1 O5W . . 85.18(4)
O7W Na1 O4 . . 96.58(3)
O6W Na1 O4 . . 79.24(3)
O2 Na1 O4 . . 149.39(3)
O5W Na1 O4 . . 89.32(4)
O9W Na2 O6W 4_556 . 164.81(3)
O9W Na2 O10W 4_556 . 97.56(3)
O6W Na2 O10W . . 93.79(3)
O9W Na2 O8W 4_556 . 81.60(3)
O6W Na2 O8W . . 87.49(3)
O10W Na2 O8W . . 94.49(3)
O9W Na2 O7W 4_556 1_455 99.97(3)
O6W Na2 O7W . 1_455 90.29(3)
O10W Na2 O7W . 1_455 88.88(3)
O8W Na2 O7W . 1_455 176.07(3)
O9W Na2 O9W 4_556 . 82.01(3)
O6W Na2 O9W . . 85.46(3)
O10W Na2 O9W . . 172.76(3)
O8W Na2 O9W . . 78.28(3)
O7W Na2 O9W 1_455 . 98.32(3)
O2 Se1 O2 6_557 . 103.06(5)
O2 Se1 O1 6_557 . 101.98(3)
O2 Se1 O1 . . 101.98(3)
Se1 O2 Na1 . . 127.49(4)
O4 Se2 O4 6_557 . 103.11(5)
O4 Se2 O3 6_557 . 102.24(3)
O4 Se2 O3 . . 102.24(3)
Se2 O4 Na1 . . 129.59(4)
Na1 O5W Na1 . 6_557 99.06(5)
Na1 O5W H5A . . 116.9(10)
Na1 O5W H5A 6_557 . 116.9(10)
Na1 O5W H5B . . 109.6(13)
Na1 O5W H5B 6_557 . 109.6(13)
H5A O5W H5B . . 104.6(15)
Na2 O6W Na1 . . 117.62(4)
Na2 O6W H6A . . 99.2(11)
Na1 O6W H6A . . 97.2(12)
Na2 O6W H6B . . 135.6(12)
Na1 O6W H6B . . 95.9(13)
H6A O6W H6B . . 104.8(12)
Na1 O7W Na2 . 1_655 111.55(3)
Na1 O7W H7A . . 119.0(12)
Na2 O7W H7A 1_655 . 112.8(12)
Na1 O7W H7B . . 99.9(12)
Na2 O7W H7B 1_655 . 106.4(12)
H7A O7W H7B . . 105.4(12)
H8AB O8W Na2 4_556 4_556 115.7(11)
H8AB O8W Na2 4_556 . 118.9(12)
Na2 O8W Na2 4_556 . 84.39(4)
H8AB O8W H8AB 4_556 . 103.5(14)
Na2 O8W H8AB 4_556 . 118.9(12)
Na2 O8W H8AB . . 115.7(11)
Na2 O9W Na2 4_556 . 82.82(3)
Na2 O9W H9A 4_556 . 113.2(12)
Na2 O9W H9A . . 104.5(12)
Na2 O9W H9B 4_556 . 127.4(12)
Na2 O9W H9B . . 120.6(13)
H9A O9W H9B . . 105.5(12)
Na2 O10W H10A . . 132.5(12)
Na2 O10W H10B . . 111.7(12)
H10A O10W H10B . . 105.2(12)

loop_
_geom_bond_atom_site_label_1
_geom_bond_atom_site_label_2
_geom_bond_site_symmetry_2
_geom_bond_distance
_geom_bond_publ_flag
Na1 O7W . 2.3266(9) y
Na1 O6W . 2.3600(9) y
Na1 O2 . 2.3650(9) y
Na1 O5W . 2.3781(10) y
Na1 O4 . 2.4119(9) y
Na2 O9W 4_556 2.3458(9) y
Na2 O6W . 2.3520(9) y
Na2 O10W . 2.3852(9) y
Na2 O8W . 2.3930(9) y
Na2 O7W 1_455 2.4056(9) y
Na2 O9W . 2.5108(9) y
Se1 O2 . 1.6857(7) y
Se1 O2 6_557 1.6857(7) y
Se1 O1 . 1.7164(10) y
Se2 O4 . 1.6856(7) y
Se2 O4 6_557 1.6856(7) y
Se2 O3 . 1.7202(10) y
O5W Na1 6_557 2.3781(10) ?
O5W H5A . 0.831(10) ?
O5W H5B . 0.833(10) ?
O6W H6A . 0.826(9) ?
O6W H6B . 0.830(9) ?
O7W Na2 1_655 2.4057(9) ?
O7W H7A . 0.833(9) ?
O7W H7B . 0.829(9) ?
O8W Na2 4_556 2.3930(9) ?
O8W H8AB . 0.837(8) ?
O9W Na2 4_556 2.3457(9) ?
O9W H9A . 0.825(9) ?
O9W H9B . 0.826(9) ?
O10W H10A . 0.828(9) ?
O10W H10B . 0.829(9) ?

loop_
_geom_hbond_atom_site_label_D
_geom_hbond_atom_site_label_H
_geom_hbond_atom_site_label_A
_geom_hbond_site_symmetry_A
_geom_hbond_distance_DH
_geom_hbond_distance_HA
_geom_hbond_distance_DA
_geom_hbond_angle_DHA
O5W H5A O3 1_655 0.831(10) 2.120(10) 2.9468(16) 173(3)
O5W H5B O1 1_655 0.833(10) 2.576(16) 3.3631(17) 158(3)
O6W H6A O1 . 0.826(9) 1.945(9) 2.7704(12) 176.1(17)
O6W H6B O3 . 0.830(9) 2.047(10) 2.8660(11) 168.9(15)
O7W H7A O4 5_666 0.833(9) 1.893(9) 2.7252(11) 176.3(17)
O7W H7B O10W 5_666 0.829(9) 2.091(10) 2.8740(12) 157.4(16)
O8W H8AB O2 . 0.837(8) 1.956(8) 2.7744(9) 165.7(14)
O9W H9A O1 . 0.825(9) 1.989(9) 2.8027(11) 168.4(17)
O9W H9B O2 1_455 0.826(9) 1.912(10) 2.7259(11) 168.3(19)
O10W H10A O4 5_666 0.828(9) 1.961(10) 2.7672(11) 164.2(18)
O10W H10B O3 5_566 0.829(9) 2.011(9) 2.8374(11) 174.3(18)
